data_1553935
loop_
_publ_author_name
'Zhao, Meng-Yao'
'Guo, Qing-Hui'
'Wang, Mei-Xiang'

_publ_section_title
;
 Understanding the driving force for the molecular recognition of
 S6-corona[3]arene[3]pyridazine toward organic ammonium cations
;
_journal_issue 5
_journal_name_full 'Organic Chemistry Frontiers'
_journal_page_first 760
_journal_paper_doi 10.1039/C7QO00900C
_journal_volume 5
_journal_year 2018
_chemical_formula_moiety 'C57 H54 N6 O12 S6, F6 P, 0.5(C12 H12 N2), C2 H3 N'
_chemical_formula_sum 'C65 H63 F6 N8 O12 P S6'
_chemical_formula_weight 1485.56
_space_group_crystal_system triclinic
_space_group_IT_number 2
_space_group_name_Hall '-P 1'
_space_group_name_H-M_alt 'P -1'
_atom_sites_solution_hydrogens geom
_audit_creation_method SHELXL-2014/7
_audit_update_record
;
2017-10-03 deposited with the CCDC.
2017-11-15 downloaded from the CCDC.
;
_cell_angle_alpha 65.700(12)
_cell_angle_beta 71.841(16)
_cell_angle_gamma 79.491(18)
_cell_formula_units_Z 2
_cell_length_a 14.180(2)
_cell_length_b 16.430(3)
_cell_length_c 16.973(2)
_cell_measurement_reflns_used 8167
_cell_measurement_temperature 173(2)
_cell_measurement_theta_max 27.4807
_cell_measurement_theta_min 1.3648
_cell_volume 3417.8(10)
_computing_cell_refinement 'CrystalClear (Rigaku Inc., 2007)'
_computing_data_collection 'CrystalClear (Rigaku Inc., 2007)'
_computing_data_reduction 'CrystalClear (Rigaku Inc., 2007)'
_computing_molecular_graphics 'Olex2 (Dolomanov et al., 2009)'
_computing_publication_material 'CIFTAB (Sheldrick, 2013)'
_computing_structure_refinement 'SHELXL-2014/7 (Sheldrick, 2014)'
_computing_structure_solution 'SHELXT (Sheldrick, 2014)'
_diffrn_ambient_temperature 173(2)
_diffrn_measured_fraction_theta_full 0.997
_diffrn_measured_fraction_theta_max 0.997
_diffrn_measurement_device_type 'MM007-HF CCD(Saturn 724+)'
_diffrn_measurement_method '\w scans at fixed \c = 45\%'
_diffrn_radiation_type MoK\a
_diffrn_radiation_wavelength 0.71073
_diffrn_reflns_av_R_equivalents 0.0788
_diffrn_reflns_av_unetI/netI 0.0824
_diffrn_reflns_Laue_measured_fraction_full 0.997
_diffrn_reflns_Laue_measured_fraction_max 0.997
_diffrn_reflns_limit_h_max 16
_diffrn_reflns_limit_h_min -16
_diffrn_reflns_limit_k_max 19
_diffrn_reflns_limit_k_min -19
_diffrn_reflns_limit_l_max 20
_diffrn_reflns_limit_l_min -20
_diffrn_reflns_number 40572
_diffrn_reflns_point_group_measured_fraction_full 0.997
_diffrn_reflns_point_group_measured_fraction_max 0.997
_diffrn_reflns_theta_full 25.200
_diffrn_reflns_theta_max 25.200
_diffrn_reflns_theta_min 1.751
_exptl_absorpt_coefficient_mu 0.307
_exptl_absorpt_correction_T_max 1.0000
_exptl_absorpt_correction_T_min 0.8452
_exptl_absorpt_correction_type multi-scan
_exptl_absorpt_process_details 'CrystalClear (Rigaku Inc., 2007)'
_exptl_crystal_colour colorless
_exptl_crystal_density_diffrn 1.444
_exptl_crystal_description block
_exptl_crystal_F_000 1540
_exptl_crystal_size_max 0.088
_exptl_crystal_size_mid 0.068
_exptl_crystal_size_min 0.039
_refine_diff_density_max 1.215
_refine_diff_density_min -0.589
_refine_diff_density_rms 0.092
_refine_ls_extinction_method none
_refine_ls_goodness_of_fit_ref 1.207
_refine_ls_hydrogen_treatment constr
_refine_ls_matrix_type full
_refine_ls_number_parameters 1038
_refine_ls_number_reflns 12278
_refine_ls_number_restraints 479
_refine_ls_restrained_S_all 1.194
_refine_ls_R_factor_all 0.1783
_refine_ls_R_factor_gt 0.1451
_refine_ls_shift/su_max 0.002
_refine_ls_shift/su_mean 0.000
_refine_ls_structure_factor_coef Fsqd
_refine_ls_weighting_details 'w=1/[\s^2^(Fo^2^)+(0.1227P)^2^+12.9819P] where P=(Fo^2^+2Fc^2^)/3'
_refine_ls_weighting_scheme calc
_refine_ls_wR_factor_gt 0.3200
_refine_ls_wR_factor_ref 0.3417
_reflns_Friedel_coverage 0.000
_reflns_number_gt 9245
_reflns_number_total 12278
_reflns_threshold_expression 'I > 2\s(I)'
_cod_data_source_file c7qo00900c2.cif
_cod_data_source_block mx5363a
_cod_database_code 1553935
_shelx_space_group_comment
;
The symmetry employed for this shelxl refinement is uniquely defined
by the following loop, which should always be used as a source of
symmetry information in preference to the above space-group names.
They are only intended as comments.
;
_olex2_refinement_description
;
1. Fixed Uiso
 At 1.2 times of:
  All C(H) groups, All C(H,H) groups
 At 1.5 times of:
  All C(H,H,H) groups
2. Restrained distances
 N9-C62 = N8-C69
 1.31 with sigma of 0.01
 N9-C63 = N8-C64
 1.47 with sigma of 0.01
 N9-C58 = C60-C59 = C61-C60 = C62-C61 = N9-C62 = C59-C58 = N8-C65 = C66-C65 =
 C67-C66 = C68-C67 = C69-C68
 1.39 with sigma of 0.01
 C28A-C27A
 1.54 with sigma of 0.01
 O3A-C10A
 1.2 with sigma of 0.01
 C12A-C11A = C12-C11
 1.54 with sigma of 0.01
 O4A-C10A
 1.35 with sigma of 0.01
 O4A-C11A
 1.45 with sigma of 0.01
 C5-C10A
 1.51 with sigma of 0.01
 O4A-O3A
 2.3 with sigma of 0.02
3. Uiso/Uaniso restraints and constraints
C65 \\sim N9 \\sim C58 \\sim C62 \\sim C63 \\sim C59 \\sim C69 \\sim C61 \\sim
C64 \\sim C60 \\sim N8 \\sim C68 \\sim C67 \\sim C66: within 1.7A with sigma of
0.02 and sigma for terminal atoms of 0.04
O6 \\sim C27 \\sim C28 \\sim O6A \\sim C28A \\sim C27A \\sim O5 \\sim O5A:
within 1.7A with sigma of 0.02 and sigma for terminal atoms of 0.04
C12 \\sim C11A \\sim O4A \\sim C10A \\sim O3A \\sim C10 \\sim O3 \\sim O4 \\sim
C11 \\sim C12A: within 1.7A with sigma of 0.02 and sigma for terminal atoms of
0.04
Uanis(C65) \\sim Ueq, Uanis(N9) \\sim Ueq, Uanis(C58) \\sim Ueq, Uanis(C62)
\\sim Ueq, Uanis(C63) \\sim Ueq, Uanis(C59) \\sim Ueq, Uanis(C69) \\sim Ueq,
Uanis(C61) \\sim Ueq, Uanis(C64) \\sim Ueq, Uanis(C60) \\sim Ueq, Uanis(N8)
\\sim Ueq, Uanis(C68) \\sim Ueq, Uanis(C67) \\sim Ueq, Uanis(C66) \\sim Ueq:
with sigma of 0.01 and sigma for terminal atoms of 0.02
Uanis(C69) \\sim Ueq: with sigma of 0.005 and sigma for terminal atoms of 0.01
Uanis(O6) \\sim Ueq, Uanis(C27) \\sim Ueq, Uanis(C28) \\sim Ueq, Uanis(O6A)
\\sim Ueq, Uanis(C28A) \\sim Ueq, Uanis(C27A) \\sim Ueq, Uanis(O5) \\sim Ueq,
Uanis(O5A) \\sim Ueq: with sigma of 0.01 and sigma for terminal atoms of 0.02
Uanis(C10) \\sim Ueq, Uanis(O3) \\sim Ueq, Uanis(O4) \\sim Ueq, Uanis(C12A)
\\sim Ueq, Uanis(C11) \\sim Ueq, Uanis(C12) \\sim Ueq, Uanis(C11A) \\sim Ueq,
Uanis(O4A) \\sim Ueq, Uanis(C10A) \\sim Ueq, Uanis(O3A) \\sim Ueq: with sigma
of 0.01 and sigma for terminal atoms of 0.02
Uanis(F3) \\sim Ueq: with sigma of 0.01 and sigma for terminal atoms of 0.02
4. Others
 Sof(O6A)=Sof(C28A)=Sof(H28D)=Sof(H28E)=Sof(H28F)=Sof(C27A)=Sof(H27C)=
 Sof(H27D)=Sof(O5A)=1-FVAR(1)
 Sof(O5)=Sof(O6)=Sof(C27)=Sof(H27A)=Sof(H27B)=Sof(C28)=Sof(H28A)=Sof(H28B)=
 Sof(H28C)=FVAR(1)
 Sof(C12A)=Sof(H12A)=Sof(H12B)=Sof(H12C)=Sof(C10A)=Sof(O3A)=Sof(O4A)=Sof(C11A)=
 Sof(H11C)=Sof(H11D)=1-FVAR(2)
 Sof(O3)=Sof(O4)=Sof(C10)=Sof(C11)=Sof(H11A)=Sof(H11B)=Sof(C12)=Sof(H12D)=
 Sof(H12E)=Sof(H12F)=FVAR(2)
 Fixed Sof: N9(0.5) N8(0.5) C58(0.5) C59(0.5) H59(0.5) C60(0.5) H60(0.5)
 C61(0.5) H61(0.5) C62(0.5) H62(0.5) C63(0.5) H63A(0.5) H63B(0.5) C64(0.5)
 H64A(0.5) H64B(0.5) C65(0.5) H65(0.5) C66(0.5) H66(0.5) C67(0.5) H67(0.5)
 C68(0.5) H68(0.5) C69(0.5)
5.a Secondary CH2 refined with riding coordinates:
 C8(H8A,H8B), C11(H11A,H11B), C15(H15A,H15B), C16(H16A,H16B), C17(H17A,H17B),
 C27(H27A,H27B), C30(H30A,H30B), C34(H34A,H34B), C35(H35A,H35B), C36(H36A,H36B),
  C46(H46A,H46B), C49(H49A,H49B), C53(H53A,H53B), C54(H54A,H54B), C55(H55A,
 H55B), C63(H63A,H63B), C64(H64A,H64B), C27A(H27C,H27D), C11A(H11C,H11D)
5.b Aromatic/amide H refined with riding coordinates:
 C3(H3), C6(H6), C22(H22), C25(H25), C40(H40), C43(H43), C59(H59), C60(H60),
 C61(H61), C62(H62), C65(H65), C66(H66), C67(H67), C68(H68)
5.c Idealised Me refined as rotating group:
 C9(H9A,H9B,H9C), C12A(H12A,H12B,H12C), C31(H31A,H31B,H31C), C47(H47A,H47B,
 H47C), C50(H50A,H50B,H50C), C70(H70A,H70B,H70C), C28(H28A,H28B,H28C),
 C28A(H28D,H28E,H28F), C12(H12D,H12E,H12F)
;
_shelx_shelxl_version_number 2014/7

loop_
_space_group_symop_operation_xyz
'x, y, z'
'-x, -y, -z'

loop_
_atom_site_label
_atom_site_type_symbol
_atom_site_fract_x
_atom_site_fract_y
_atom_site_fract_z
_atom_site_U_iso_or_equiv
_atom_site_adp_type
_atom_site_occupancy
_atom_site_site_symmetry_order
_atom_site_calc_flag
_atom_site_refinement_flags_posn
_atom_site_refinement_flags_adp
_atom_site_refinement_flags_occupancy
_atom_site_disorder_assembly
_atom_site_disorder_group
S1 S 0.44289(17) 0.83957(16) 0.5327(2) 0.0713(8) Uani 1 1 d . . . . .
S2 S 0.10352(17) 0.58794(17) 0.82427(16) 0.0584(6) Uani 1 1 d . . . . .
S3 S 0.19003(16) 0.21646(14) 0.79758(15) 0.0516(6) Uani 1 1 d . . . . .
S4 S 0.59264(16) 0.01162(14) 0.88774(16) 0.0546(6) Uani 1 1 d . . . . .
S5 S 0.93273(15) 0.26783(14) 0.72747(14) 0.0496(6) Uani 1 1 d . . . . .
S6 S 0.81319(15) 0.61088(12) 0.41499(13) 0.0417(5) Uani 1 1 d . . . . .
O1 O 0.2556(5) 0.9329(4) 0.5113(6) 0.083(2) Uani 1 1 d . . . . .
O2 O 0.1519(6) 0.8421(4) 0.5146(6) 0.086(2) Uani 1 1 d . . . . .
O3 O 0.4257(7) 0.5078(7) 0.7914(8) 0.094(4) Uani 0.765(11) 1 d . U P A 1
O4 O 0.2938(9) 0.5156(7) 0.8903(7) 0.080(3) Uani 0.765(11) 1 d . U P A 1
O5 O 0.2097(18) 0.0683(15) 0.7599(13) 0.073(5) Uani 0.723(17) 1 d . U P B 1
O6 O 0.3284(9) -0.0429(7) 0.7803(9) 0.067(3) Uani 0.723(17) 1 d . U P B 1
O7 O 0.5120(5) 0.2937(4) 0.8555(4) 0.0619(17) Uani 1 1 d . . . . .
O8 O 0.5431(4) 0.1606(4) 0.9610(4) 0.0562(15) Uani 1 1 d . . . . .
O9 O 0.9580(4) 0.5213(4) 0.3281(4) 0.0533(14) Uani 1 1 d . . . . .
O10 O 1.0353(4) 0.3906(4) 0.3942(4) 0.0517(14) Uani 1 1 d . . . . .
O11 O 0.7668(6) 0.3573(5) 0.8240(4) 0.091(2) Uani 1 1 d . . . . .
O12 O 0.6878(6) 0.4781(6) 0.7619(5) 0.102(3) Uani 1 1 d . . . . .
N6 N 0.5412(5) 0.6873(4) 0.5205(6) 0.059(2) Uani 1 1 d . . . . .
N1 N 0.2208(5) 0.4606(4) 0.7725(4) 0.0431(15) Uani 1 1 d . . . . .
N2 N 0.2389(5) 0.3790(4) 0.7682(4) 0.0416(15) Uani 1 1 d . . . . .
N3 N 0.6844(5) 0.1620(4) 0.7730(4) 0.0507(17) Uani 1 1 d . . . . .
N4 N 0.7590(5) 0.2191(4) 0.7386(4) 0.0472(17) Uani 1 1 d . . . . .
N5 N 0.6226(5) 0.6388(4) 0.4958(5) 0.0514(17) Uani 1 1 d . . . . .
C1 C 0.3517(6) 0.7649(5) 0.6150(6) 0.056(2) Uani 1 1 d . . . . .
C2 C 0.2537(6) 0.7798(5) 0.6105(6) 0.048(2) Uani 1 1 d . . . . .
C3 C 0.1844(6) 0.7229(5) 0.6754(6) 0.050(2) Uani 1 1 d . . . . .
H3 H 0.1186 0.7343 0.6724 0.060 Uiso 1 1 calc R . . . .
C4 C 0.2080(6) 0.6496(6) 0.7448(6) 0.051(2) Uani 1 1 d . . . . .
C5 C 0.3041(7) 0.6321(7) 0.7500(7) 0.067(3) Uani 1 1 d D . . . .
C6 C 0.3749(7) 0.6893(7) 0.6842(8) 0.078(3) Uani 1 1 d . . . . .
H6 H 0.4408 0.6763 0.6865 0.093 Uiso 1 1 calc R . . . .
C7 C 0.2220(7) 0.8607(6) 0.5404(7) 0.064(3) Uani 1 1 d . . . . .
C8 C 0.1163(11) 0.9165(9) 0.4443(12) 0.134(6) Uani 1 1 d . . . . .
H8A H 0.0911 0.9667 0.4628 0.160 Uiso 1 1 calc R . . . .
H8B H 0.1697 0.9360 0.3897 0.160 Uiso 1 1 calc R . . . .
C9 C 0.0390(11) 0.8841(9) 0.4302(12) 0.134(6) Uani 1 1 d . . . . .
H9A H 0.0138 0.9306 0.3833 0.201 Uiso 1 1 calc GR . . . .
H9B H -0.0138 0.8662 0.4844 0.201 Uiso 1 1 calc GR . . . .
H9C H 0.0647 0.8337 0.4133 0.201 Uiso 1 1 calc GR . . . .
C10 C 0.3494(11) 0.5432(10) 0.8105(10) 0.072(4) Uani 0.765(11) 1 d . U P A 1
C11 C 0.3266(13) 0.4333(14) 0.9542(12) 0.107(5) Uani 0.765(11) 1 d D U P A 1
H11A H 0.3649 0.4478 0.9847 0.129 Uiso 0.765(11) 1 calc R . P A 1
H11B H 0.3703 0.3978 0.9220 0.129 Uiso 0.765(11) 1 calc R . P A 1
C12A C 0.273(4) 0.373(3) 0.985(4) 0.079(11) Uani 0.235(11) 1 d D U P A 2
H12A H 0.3258 0.3636 0.9376 0.118 Uiso 0.235(11) 1 calc GR . P A 2
H12B H 0.2102 0.3733 0.9754 0.118 Uiso 0.235(11) 1 calc GR . P A 2
H12C H 0.2779 0.3265 1.0414 0.118 Uiso 0.235(11) 1 calc GR . P A 2
C13 C 0.1321(6) 0.4791(6) 0.8224(5) 0.0466(19) Uani 1 1 d . . . . .
C14 C 0.0611(6) 0.4176(6) 0.8738(5) 0.049(2) Uani 1 1 d . . . . .
C15 C -0.0428(7) 0.4288(7) 0.9323(6) 0.068(3) Uani 1 1 d . . . . .
H15A H -0.0409 0.4532 0.9749 0.081 Uiso 1 1 calc R . . . .
H15B H -0.0870 0.4672 0.8962 0.081 Uiso 1 1 calc R . . . .
C16 C -0.0746(7) 0.3331(7) 0.9793(8) 0.079(3) Uani 1 1 d . . . . .
H16A H -0.0712 0.3095 1.0411 0.094 Uiso 1 1 calc R . . . .
H16B H -0.1426 0.3316 0.9791 0.094 Uiso 1 1 calc R . . . .
C17 C -0.0059(7) 0.2771(7) 0.9306(6) 0.060(2) Uani 1 1 d . . . . .
H17A H -0.0384 0.2644 0.8947 0.073 Uiso 1 1 calc R . . . .
H17B H 0.0157 0.2211 0.9725 0.073 Uiso 1 1 calc R . . . .
C18 C 0.0810(6) 0.3349(5) 0.8717(5) 0.0439(19) Uani 1 1 d . . . . .
C19 C 0.1711(6) 0.3175(5) 0.8173(5) 0.0446(19) Uani 1 1 d . . . . .
C20 C 0.3079(6) 0.1680(5) 0.8165(5) 0.0420(18) Uani 1 1 d . . . . .
C21 C 0.3411(6) 0.0839(6) 0.8097(6) 0.050(2) Uani 1 1 d . . . . .
C22 C 0.4303(6) 0.0428(6) 0.8285(6) 0.051(2) Uani 1 1 d . . . . .
H22 H 0.4522 -0.0120 0.8232 0.062 Uiso 1 1 calc R . . . .
C23 C 0.4877(6) 0.0815(5) 0.8552(6) 0.0477(19) Uani 1 1 d . . . . .
C24 C 0.4552(6) 0.1617(5) 0.8635(5) 0.0420(18) Uani 1 1 d . . . . .
C25 C 0.3672(5) 0.2052(5) 0.8423(5) 0.0411(18) Uani 1 1 d . . . . .
H25 H 0.3477 0.2612 0.8455 0.049 Uiso 1 1 calc R . . . .
C26 C 0.2811(8) 0.0347(6) 0.7876(7) 0.063(3) Uani 1 1 d . . . . .
C27 C 0.2794(13) -0.1033(10) 0.7616(11) 0.072(4) Uani 0.723(17) 1 d . U P B 1
H27A H 0.2443 -0.0683 0.7163 0.086 Uiso 0.723(17) 1 calc R . P B 1
H27B H 0.3291 -0.1432 0.7392 0.086 Uiso 0.723(17) 1 calc R . P B 1
C29 C 0.5068(6) 0.2136(6) 0.8905(6) 0.050(2) Uani 1 1 d . . . . .
C30 C 0.6006(8) 0.2039(6) 0.9900(7) 0.064(3) Uani 1 1 d . . . . .
H30A H 0.6474 0.1604 1.0194 0.076 Uiso 1 1 calc R . . . .
H30B H 0.6378 0.2507 0.9385 0.076 Uiso 1 1 calc R . . . .
C31 C 0.5321(11) 0.2422(9) 1.0518(9) 0.107(4) Uani 1 1 d . . . . .
H31A H 0.4861 0.2853 1.0222 0.161 Uiso 1 1 calc GR . . . .
H31B H 0.5688 0.2709 1.0710 0.161 Uiso 1 1 calc GR . . . .
H31C H 0.4961 0.1955 1.1030 0.161 Uiso 1 1 calc GR . . . .
C32 C 0.6908(5) 0.0841(5) 0.8402(5) 0.0415(18) Uani 1 1 d . . . . .
C33 C 0.7725(5) 0.0573(5) 0.8763(5) 0.0379(17) Uani 1 1 d . . . . .
C34 C 0.7891(6) -0.0258(5) 0.9551(5) 0.050(2) Uani 1 1 d . . . . .
H34A H 0.7939 -0.0794 0.9430 0.060 Uiso 1 1 calc R . . . .
H34B H 0.7361 -0.0305 1.0090 0.060 Uiso 1 1 calc R . . . .
C35 C 0.8874(7) -0.0108(6) 0.9638(7) 0.075(3) Uani 1 1 d . . . . .
H35A H 0.8775 -0.0061 1.0210 0.090 Uiso 1 1 calc R . . . .
H35B H 0.9345 -0.0611 0.9614 0.090 Uiso 1 1 calc R . . . .
C36 C 0.9279(7) 0.0735(6) 0.8891(6) 0.061(3) Uani 1 1 d . . . . .
H36A H 0.9889 0.0606 0.8491 0.073 Uiso 1 1 calc R . . . .
H36B H 0.9409 0.1141 0.9123 0.073 Uiso 1 1 calc R . . . .
C37 C 0.8468(5) 0.1131(5) 0.8414(5) 0.0365(16) Uani 1 1 d . . . . .
C38 C 0.8363(5) 0.1947(5) 0.7714(5) 0.0401(18) Uani 1 1 d . . . . .
C39 C 0.8864(5) 0.3628(5) 0.6466(5) 0.0377(17) Uani 1 1 d . . . . .
C40 C 0.9352(5) 0.3767(5) 0.5595(5) 0.0386(17) Uani 1 1 d . . . . .
H40 H 0.9854 0.3349 0.5475 0.046 Uiso 1 1 calc R . . . .
C41 C 0.9131(5) 0.4511(5) 0.4873(5) 0.0343(16) Uani 1 1 d . . . . .
C42 C 0.8380(5) 0.5146(4) 0.5068(5) 0.0357(16) Uani 1 1 d . . . . .
C43 C 0.7868(5) 0.4998(5) 0.5948(5) 0.0369(16) Uani 1 1 d . . . . .
H43 H 0.7358 0.5407 0.6073 0.044 Uiso 1 1 calc R . . . .
C44 C 0.8102(6) 0.4249(5) 0.6652(5) 0.0422(18) Uani 1 1 d . . . . .
C45 C 0.9702(5) 0.4601(5) 0.3951(5) 0.0403(17) Uani 1 1 d . . . . .
C46 C 1.0924(7) 0.3902(6) 0.3071(6) 0.056(2) Uani 1 1 d . . . . .
H46A H 1.1229 0.4467 0.2702 0.067 Uiso 1 1 calc R . . . .
H46B H 1.0494 0.3816 0.2769 0.067 Uiso 1 1 calc R . . . .
C47 C 1.1705(8) 0.3154(7) 0.3215(7) 0.078(3) Uani 1 1 d . . . . .
H47A H 1.2101 0.3142 0.2646 0.117 Uiso 1 1 calc GR . . . .
H47B H 1.1395 0.2597 0.3570 0.117 Uiso 1 1 calc GR . . . .
H47C H 1.2121 0.3241 0.3521 0.117 Uiso 1 1 calc GR . . . .
C48 C 0.7536(7) 0.4160(6) 0.7584(6) 0.054(2) Uani 1 1 d . . . . .
C49 C 0.6247(10) 0.4762(9) 0.8503(7) 0.104(5) Uani 1 1 d . . . . .
H49A H 0.5681 0.4410 0.8686 0.124 Uiso 1 1 calc R . . . .
H49B H 0.6625 0.4481 0.8945 0.124 Uiso 1 1 calc R . . . .
C50 C 0.5899(10) 0.5660(9) 0.8463(9) 0.105(4) Uani 1 1 d . . . . .
H50A H 0.5631 0.5975 0.7955 0.158 Uiso 1 1 calc GR . . . .
H50B H 0.6445 0.5969 0.8406 0.158 Uiso 1 1 calc GR . . . .
H50C H 0.5392 0.5631 0.9002 0.158 Uiso 1 1 calc GR . . . .
C51 C 0.7123(5) 0.6711(5) 0.4660(5) 0.0375(17) Uani 1 1 d . . . . .
C52 C 0.7268(6) 0.7556(5) 0.4586(5) 0.0408(18) Uani 1 1 d . . . . .
C53 C 0.8186(6) 0.8040(5) 0.4303(6) 0.049(2) Uani 1 1 d . . . . .
H53A H 0.8490 0.8212 0.3664 0.059 Uiso 1 1 calc R . . . .
H53B H 0.8667 0.7673 0.4626 0.059 Uiso 1 1 calc R . . . .
C54 C 0.7804(6) 0.8870(5) 0.4545(7) 0.058(2) Uani 1 1 d . . . . .
H54A H 0.7956 0.8790 0.5092 0.069 Uiso 1 1 calc R . . . .
H54B H 0.8115 0.9398 0.4067 0.069 Uiso 1 1 calc R . . . .
C55 C 0.6676(6) 0.8976(6) 0.4672(6) 0.055(2) Uani 1 1 d . . . . .
H55A H 0.6336 0.9139 0.5183 0.066 Uiso 1 1 calc R . . . .
H55B H 0.6505 0.9428 0.4142 0.066 Uiso 1 1 calc R . . . .
C56 C 0.6407(6) 0.8061(5) 0.4829(5) 0.0439(19) Uani 1 1 d . . . . .
C57 C 0.5503(6) 0.7699(5) 0.5130(6) 0.050(2) Uani 1 1 d . . . . .
P1 P -0.0630(4) 0.8527(3) 0.7781(3) 0.1231(16) Uani 1 1 d . . . . .
F1 F -0.0453(13) 0.7608(7) 0.7838(9) 0.288(10) Uani 1 1 d . . . . .
F2 F -0.0657(15) 0.8285(13) 0.8718(10) 0.327(13) Uani 1 1 d . . . . .
F3 F 0.0417(10) 0.8799(9) 0.7129(10) 0.212(5) Uani 1 1 d . U . . .
F4 F -0.0983(12) 0.9483(8) 0.7616(7) 0.224(7) Uani 1 1 d . . . . .
F5 F -0.0861(11) 0.8725(9) 0.6857(9) 0.209(5) Uani 1 1 d . . . . .
F6 F -0.1773(11) 0.8401(10) 0.8189(10) 0.221(6) Uani 1 1 d . . . . .
N9 N 0.4177(9) 0.5469(8) 0.5393(7) 0.034(3) Uani 0.5 1 d D U P C -1
N8 N 0.5548(7) 0.4017(7) 0.5801(6) 0.030(2) Uani 0.5 1 d D U P C -1
C58 C 0.4895(10) 0.5282(8) 0.4713(7) 0.034(3) Uani 0.5 1 d D U P C -1
C59 C 0.4817(13) 0.5739(10) 0.3837(9) 0.042(4) Uani 0.5 1 d D U P C -1
H59 H 0.5284 0.5623 0.3365 0.050 Uiso 0.5 1 calc R . P C -1
C60 C 0.4031(12) 0.6370(11) 0.3678(12) 0.054(4) Uani 0.5 1 d D U P C -1
H60 H 0.3984 0.6679 0.3092 0.065 Uiso 0.5 1 calc R . P C -1
C61 C 0.3313(15) 0.6557(12) 0.4365(10) 0.050(4) Uani 0.5 1 d D U P C -1
H61 H 0.2788 0.6980 0.4253 0.060 Uiso 0.5 1 calc R . P C -1
C62 C 0.3418(10) 0.6080(9) 0.5230(10) 0.046(4) Uani 0.5 1 d D U P C -1
H62 H 0.2950 0.6186 0.5707 0.055 Uiso 0.5 1 calc R . P C -1
C63 C 0.4292(11) 0.5028(9) 0.6308(8) 0.040(3) Uani 0.5 1 d D U P C -1
H63A H 0.3665 0.5074 0.6734 0.048 Uiso 0.5 1 calc R . P C -1
H63B H 0.4782 0.5319 0.6376 0.048 Uiso 0.5 1 calc R . P C -1
C64 C 0.4618(10) 0.4069(10) 0.6485(9) 0.038(3) Uani 0.5 1 d D U P C -1
H64A H 0.4729 0.3777 0.7078 0.046 Uiso 0.5 1 calc R . P C -1
H64B H 0.4108 0.3767 0.6460 0.046 Uiso 0.5 1 calc R . P C -1
C65 C 0.6275(9) 0.3353(9) 0.6050(10) 0.028(3) Uani 0.5 1 d D U P C -1
H65 H 0.6190 0.2978 0.6650 0.033 Uiso 0.5 1 calc R . P C -1
C66 C 0.7123(11) 0.3237(10) 0.5423(8) 0.043(4) Uani 0.5 1 d D U P C -1
H66 H 0.7577 0.2750 0.5572 0.052 Uiso 0.5 1 calc R . P C -1
C67 C 0.7268(11) 0.3878(8) 0.4562(9) 0.043(3) Uani 0.5 1 d D U P C -1
H67 H 0.7863 0.3860 0.4135 0.052 Uiso 0.5 1 calc R . P C -1
C68 C 0.6536(9) 0.4546(9) 0.4328(8) 0.032(3) Uani 0.5 1 d D U P C -1
H68 H 0.6632 0.4957 0.3740 0.038 Uiso 0.5 1 calc R . P C -1
C69 C 0.5659(10) 0.4605(9) 0.4969(7) 0.025(3) Uani 0.5 1 d D U P C -1
N7 N 0.5569(15) 0.7935(11) 0.7113(10) 0.170(7) Uani 1 1 d . . . . .
C70 C 0.6612(14) 0.9129(12) 0.6960(10) 0.147(7) Uani 1 1 d . . . . .
H70A H 0.6603 0.9629 0.6409 0.221 Uiso 1 1 calc GR . . . .
H70B H 0.7285 0.8891 0.6950 0.221 Uiso 1 1 calc GR . . . .
H70C H 0.6343 0.9322 0.7453 0.221 Uiso 1 1 calc GR . . . .
C71 C 0.6058(14) 0.8489(14) 0.7057(11) 0.125(6) Uani 1 1 d . . . . .
C28 C 0.2102(16) -0.1549(15) 0.8433(14) 0.107(6) Uani 0.723(17) 1 d . U P B 1
H28A H 0.1802 -0.1955 0.8320 0.160 Uiso 0.723(17) 1 calc GR . P B 1
H28B H 0.1595 -0.1152 0.8637 0.160 Uiso 0.723(17) 1 calc GR . P B 1
H28C H 0.2450 -0.1882 0.8884 0.160 Uiso 0.723(17) 1 calc GR . P B 1
O6A O 0.291(3) -0.052(2) 0.827(2) 0.078(7) Uani 0.277(17) 1 d . U P B 2
C28A C 0.275(3) -0.189(2) 0.822(3) 0.069(9) Uani 0.277(17) 1 d D U P B 2
H28D H 0.3407 -0.1915 0.7830 0.104 Uiso 0.277(17) 1 calc GR . P B 2
H28E H 0.2317 -0.2204 0.8123 0.104 Uiso 0.277(17) 1 calc GR . P B 2
H28F H 0.2781 -0.2161 0.8830 0.104 Uiso 0.277(17) 1 calc GR . P B 2
C27A C 0.236(4) -0.091(2) 0.800(4) 0.077(7) Uani 0.277(17) 1 d D U P B 2
H27C H 0.2422 -0.0601 0.7365 0.093 Uiso 0.277(17) 1 calc R . P B 2
H27D H 0.1663 -0.0874 0.8320 0.093 Uiso 0.277(17) 1 calc R . P B 2
O5A O 0.192(3) 0.053(4) 0.788(3) 0.049(9) Uani 0.277(17) 1 d . U P B 2
C10A C 0.313(3) 0.601(3) 0.8448(12) 0.086(7) Uani 0.235(11) 1 d D U P A 2
O3A O 0.356(4) 0.649(4) 0.859(3) 0.204(19) Uani 0.235(11) 1 d D U P A 2
O4A O 0.255(3) 0.537(2) 0.912(2) 0.085(7) Uani 0.235(11) 1 d D U P A 2
C11A C 0.283(4) 0.464(2) 0.987(3) 0.081(7) Uani 0.235(11) 1 d D U P A 2
H11C H 0.2406 0.4682 1.0430 0.097 Uiso 0.235(11) 1 calc R . P A 2
H11D H 0.3512 0.4692 0.9848 0.097 Uiso 0.235(11) 1 calc R . P A 2
C12 C 0.2415(15) 0.3776(15) 1.0239(15) 0.130(8) Uani 0.765(11) 1 d D U P A 1
H12D H 0.1975 0.3706 0.9944 0.195 Uiso 0.765(11) 1 calc GR . P A 1
H12E H 0.2056 0.4072 1.0638 0.195 Uiso 0.765(11) 1 calc GR . P A 1
H12F H 0.2677 0.3198 1.0574 0.195 Uiso 0.765(11) 1 calc GR . P A 1

loop_
_atom_site_aniso_label
_atom_site_aniso_U_11
_atom_site_aniso_U_22
_atom_site_aniso_U_33
_atom_site_aniso_U_23
_atom_site_aniso_U_13
_atom_site_aniso_U_12
S1 0.0456(13) 0.0425(13) 0.110(2) -0.0211(14) -0.0131(13) 0.0021(10)
S2 0.0485(13) 0.0684(15) 0.0604(14) -0.0355(12) 0.0000(10) -0.0070(11)
S3 0.0479(12) 0.0475(12) 0.0583(13) -0.0090(10) -0.0270(10) -0.0042(9)
S4 0.0440(12) 0.0345(11) 0.0739(15) -0.0039(10) -0.0195(11) -0.0088(9)
S5 0.0412(11) 0.0429(12) 0.0506(12) 0.0086(9) -0.0256(9) -0.0098(9)
S6 0.0502(11) 0.0287(10) 0.0412(10) -0.0043(8) -0.0188(9) -0.0007(8)
O1 0.065(4) 0.041(4) 0.135(7) -0.022(4) -0.030(4) -0.006(3)
O2 0.089(5) 0.052(4) 0.127(6) -0.015(4) -0.068(5) -0.008(4)
O3 0.061(6) 0.083(7) 0.117(8) -0.002(6) -0.044(6) -0.007(5)
O4 0.076(5) 0.095(6) 0.067(5) -0.017(4) -0.034(4) -0.007(4)
O5 0.091(11) 0.065(9) 0.078(12) -0.026(9) -0.038(9) -0.017(7)
O6 0.070(6) 0.057(5) 0.087(6) -0.037(5) -0.024(5) -0.008(4)
O7 0.084(5) 0.041(4) 0.067(4) -0.009(3) -0.036(3) -0.019(3)
O8 0.059(4) 0.053(4) 0.057(4) -0.010(3) -0.025(3) -0.015(3)
O9 0.062(4) 0.043(3) 0.044(3) -0.009(3) -0.017(3) 0.008(3)
O10 0.054(3) 0.045(3) 0.048(3) -0.016(3) -0.010(3) 0.006(3)
O11 0.117(6) 0.086(5) 0.041(4) -0.007(4) -0.019(4) 0.018(5)
O12 0.109(6) 0.097(6) 0.051(4) -0.012(4) -0.005(4) 0.038(5)
N6 0.044(4) 0.033(4) 0.095(6) -0.019(4) -0.019(4) -0.003(3)
N1 0.041(4) 0.048(4) 0.039(3) -0.015(3) -0.011(3) -0.001(3)
N2 0.046(4) 0.043(4) 0.033(3) -0.012(3) -0.013(3) 0.001(3)
N3 0.046(4) 0.045(4) 0.050(4) -0.001(3) -0.017(3) -0.010(3)
N4 0.036(3) 0.041(4) 0.051(4) 0.003(3) -0.020(3) -0.006(3)
N5 0.047(4) 0.032(4) 0.076(5) -0.019(3) -0.018(4) -0.005(3)
C1 0.053(5) 0.035(5) 0.075(6) -0.023(4) -0.008(4) -0.003(4)
C2 0.042(4) 0.044(5) 0.066(5) -0.034(4) -0.013(4) 0.007(4)
C3 0.036(4) 0.050(5) 0.075(6) -0.040(5) -0.008(4) -0.001(4)
C4 0.048(5) 0.058(5) 0.054(5) -0.029(5) -0.016(4) 0.006(4)
C5 0.053(6) 0.082(7) 0.069(6) -0.017(5) -0.026(5) -0.016(5)
C6 0.045(5) 0.087(8) 0.093(8) -0.017(7) -0.027(5) -0.008(5)
C7 0.054(5) 0.047(6) 0.092(7) -0.019(5) -0.030(5) 0.000(4)
C8 0.114(11) 0.073(9) 0.196(16) 0.011(10) -0.097(12) -0.015(8)
C9 0.123(12) 0.093(10) 0.196(16) -0.004(10) -0.108(12) -0.033(9)
C10 0.067(6) 0.075(7) 0.072(6) -0.018(5) -0.024(5) -0.014(5)
C11 0.101(8) 0.114(8) 0.096(8) -0.017(6) -0.047(6) -0.003(7)
C12A 0.063(16) 0.092(16) 0.074(16) -0.016(13) -0.029(13) -0.007(13)
C13 0.045(5) 0.058(5) 0.044(4) -0.025(4) -0.017(4) 0.001(4)
C14 0.046(5) 0.063(6) 0.034(4) -0.013(4) -0.006(4) -0.020(4)
C15 0.050(5) 0.100(8) 0.053(5) -0.043(6) 0.010(4) -0.014(5)
C16 0.048(6) 0.090(8) 0.087(7) -0.026(6) -0.003(5) -0.022(5)
C17 0.055(5) 0.074(6) 0.045(5) -0.014(5) -0.004(4) -0.024(5)
C18 0.047(5) 0.049(5) 0.037(4) -0.008(4) -0.020(4) -0.009(4)
C19 0.045(4) 0.054(5) 0.034(4) -0.012(4) -0.012(4) -0.010(4)
C20 0.045(4) 0.042(4) 0.029(4) 0.000(3) -0.010(3) -0.011(3)
C21 0.049(5) 0.054(5) 0.056(5) -0.024(4) -0.017(4) -0.012(4)
C22 0.052(5) 0.046(5) 0.064(5) -0.026(4) -0.014(4) -0.012(4)
C23 0.041(4) 0.037(4) 0.057(5) -0.012(4) -0.011(4) -0.002(3)
C24 0.043(4) 0.038(4) 0.038(4) -0.002(3) -0.013(3) -0.012(3)
C25 0.043(4) 0.032(4) 0.046(4) -0.008(3) -0.016(4) -0.009(3)
C26 0.084(7) 0.043(5) 0.070(6) -0.017(5) -0.037(6) -0.005(5)
C27 0.080(7) 0.066(6) 0.084(7) -0.038(5) -0.026(6) -0.007(5)
C29 0.042(5) 0.050(5) 0.055(5) -0.012(4) -0.019(4) -0.002(4)
C30 0.080(7) 0.053(6) 0.075(6) -0.028(5) -0.042(5) 0.000(5)
C31 0.132(12) 0.108(10) 0.100(10) -0.054(9) -0.033(9) -0.012(9)
C32 0.033(4) 0.039(4) 0.038(4) -0.004(4) 0.001(3) -0.012(3)
C33 0.041(4) 0.031(4) 0.036(4) -0.011(3) -0.006(3) -0.004(3)
C34 0.051(5) 0.034(4) 0.042(4) 0.009(4) -0.016(4) 0.001(4)
C35 0.062(6) 0.060(6) 0.075(7) 0.018(5) -0.036(5) -0.012(5)
C36 0.058(5) 0.043(5) 0.070(6) 0.007(4) -0.039(5) -0.004(4)
C37 0.035(4) 0.034(4) 0.035(4) -0.010(3) -0.009(3) 0.004(3)
C38 0.027(4) 0.046(5) 0.033(4) -0.003(3) -0.008(3) 0.000(3)
C39 0.034(4) 0.034(4) 0.040(4) 0.002(3) -0.020(3) -0.009(3)
C40 0.025(3) 0.036(4) 0.050(5) -0.007(4) -0.013(3) -0.008(3)
C41 0.033(4) 0.036(4) 0.039(4) -0.006(3) -0.020(3) -0.016(3)
C42 0.035(4) 0.026(4) 0.043(4) -0.005(3) -0.015(3) -0.004(3)
C43 0.034(4) 0.029(4) 0.044(4) -0.007(3) -0.013(3) -0.005(3)
C44 0.044(4) 0.045(5) 0.036(4) -0.009(4) -0.013(3) -0.012(4)
C45 0.040(4) 0.036(4) 0.046(5) -0.014(4) -0.014(4) -0.007(3)
C46 0.057(5) 0.062(6) 0.056(5) -0.032(5) -0.008(4) -0.006(4)
C47 0.070(7) 0.082(7) 0.083(7) -0.042(6) -0.023(6) 0.024(6)
C48 0.061(6) 0.039(5) 0.046(5) -0.008(4) -0.003(4) -0.008(4)
C49 0.096(9) 0.105(10) 0.063(7) -0.017(7) -0.002(6) 0.032(7)
C50 0.111(10) 0.102(10) 0.107(10) -0.040(8) -0.031(8) -0.009(8)
C51 0.041(4) 0.030(4) 0.045(4) -0.013(3) -0.020(3) 0.000(3)
C52 0.047(4) 0.027(4) 0.048(4) -0.005(3) -0.024(4) -0.005(3)
C53 0.043(4) 0.045(5) 0.062(5) -0.017(4) -0.020(4) -0.010(4)
C54 0.060(5) 0.038(5) 0.086(7) -0.025(5) -0.032(5) -0.005(4)
C55 0.053(5) 0.050(5) 0.067(6) -0.023(5) -0.021(4) -0.006(4)
C56 0.054(5) 0.025(4) 0.049(5) -0.002(3) -0.026(4) -0.003(3)
C57 0.041(4) 0.038(5) 0.059(5) -0.008(4) -0.012(4) -0.004(4)
P1 0.139(4) 0.106(3) 0.119(3) -0.065(3) -0.027(3) 0.046(3)
F1 0.41(2) 0.113(8) 0.204(12) -0.066(8) 0.033(13) 0.123(11)
F2 0.43(2) 0.43(2) 0.224(13) -0.238(16) -0.248(16) 0.30(2)
F3 0.162(9) 0.230(11) 0.262(12) -0.157(10) 0.005(9) -0.005(8)
F4 0.340(17) 0.138(9) 0.134(8) -0.069(7) -0.021(9) 0.098(10)
F5 0.262(16) 0.232(13) 0.169(11) -0.130(10) -0.033(10) -0.008(11)
F6 0.204(14) 0.206(13) 0.229(14) -0.097(11) -0.002(11) -0.020(10)
N9 0.036(6) 0.036(5) 0.030(5) -0.014(5) -0.007(5) 0.000(4)
N8 0.027(5) 0.031(5) 0.029(5) -0.010(4) -0.004(4) -0.004(4)
C58 0.036(6) 0.027(6) 0.037(6) -0.010(5) -0.011(5) -0.003(5)
C59 0.047(7) 0.039(7) 0.038(7) -0.014(6) -0.008(6) -0.007(6)
C60 0.058(7) 0.048(7) 0.053(7) -0.013(6) -0.020(6) -0.004(6)
C61 0.050(8) 0.049(7) 0.052(8) -0.018(6) -0.015(6) -0.006(6)
C62 0.041(6) 0.046(7) 0.050(7) -0.019(6) -0.010(6) -0.002(6)
C63 0.042(6) 0.047(6) 0.038(6) -0.020(5) -0.012(5) -0.006(5)
C64 0.040(6) 0.036(6) 0.037(6) -0.009(5) -0.013(5) -0.005(5)
C65 0.029(6) 0.033(6) 0.026(6) -0.015(5) -0.012(5) 0.004(5)
C66 0.041(7) 0.045(7) 0.048(7) -0.027(6) -0.008(6) 0.004(5)
C67 0.040(6) 0.047(6) 0.049(6) -0.029(5) -0.002(5) -0.007(5)
C68 0.038(6) 0.032(6) 0.026(6) -0.013(5) -0.003(5) -0.008(5)
C69 0.028(5) 0.028(5) 0.024(5) -0.010(4) -0.010(4) -0.006(4)
N7 0.219(19) 0.145(14) 0.110(11) -0.009(10) -0.032(12) -0.043(13)
C70 0.185(18) 0.165(16) 0.097(11) -0.070(11) 0.015(11) -0.068(14)
C71 0.124(13) 0.145(16) 0.097(11) -0.035(11) -0.008(9) -0.051(12)
C28 0.107(12) 0.096(11) 0.121(12) -0.023(9) -0.046(10) -0.032(9)
O6A 0.079(10) 0.075(9) 0.086(10) -0.030(7) -0.029(7) -0.008(7)
C28A 0.067(14) 0.074(14) 0.084(14) -0.030(12) -0.030(12) -0.026(12)
C27A 0.077(9) 0.073(9) 0.085(9) -0.031(7) -0.022(7) -0.010(7)
O5A 0.037(13) 0.069(16) 0.045(16) -0.010(12) -0.029(12) -0.009(11)
C10A 0.085(9) 0.090(9) 0.091(9) -0.033(7) -0.029(7) -0.015(8)
O3A 0.20(2) 0.21(2) 0.21(2) -0.080(17) -0.045(17) -0.014(17)
O4A 0.076(9) 0.095(9) 0.078(9) -0.025(7) -0.026(7) -0.003(7)
C11A 0.076(9) 0.089(9) 0.076(9) -0.027(7) -0.028(7) 0.000(7)
C12 0.109(13) 0.138(13) 0.107(13) -0.012(10) -0.034(10) 0.003(10)

loop_
_atom_type_symbol
_atom_type_description
_atom_type_scat_dispersion_real
_atom_type_scat_dispersion_imag
_atom_type_scat_source
C C 0.0033 0.0016 'International Tables Vol C Tables 4.2.6.8 and 6.1.1.4'
H H 0.0000 0.0000 'International Tables Vol C Tables 4.2.6.8 and 6.1.1.4'
F F 0.0171 0.0103 'International Tables Vol C Tables 4.2.6.8 and 6.1.1.4'
N N 0.0061 0.0033 'International Tables Vol C Tables 4.2.6.8 and 6.1.1.4'
O O 0.0106 0.0060 'International Tables Vol C Tables 4.2.6.8 and 6.1.1.4'
P P 0.1023 0.0942 'International Tables Vol C Tables 4.2.6.8 and 6.1.1.4'
S S 0.1246 0.1234 'International Tables Vol C Tables 4.2.6.8 and 6.1.1.4'

loop_
_geom_angle_atom_site_label_1
_geom_angle_atom_site_label_2
_geom_angle_atom_site_label_3
_geom_angle
C57 S1 C1 104.7(4)
C13 S2 C4 104.3(4)
C20 S3 C19 105.7(4)
C32 S4 C23 104.8(4)
C38 S5 C39 102.1(3)
C42 S6 C51 104.1(3)
C7 O2 C8 115.2(8)
C10 O4 C11 117.3(13)
C26 O6 C27 121.4(11)
C29 O8 C30 116.4(7)
C45 O10 C46 116.9(6)
C48 O12 C49 119.2(8)
N5 N6 C57 119.1(7)
C13 N1 N2 118.1(6)
C19 N2 N1 119.7(6)
C32 N3 N4 119.6(6)
C38 N4 N3 118.9(6)
N6 N5 C51 120.8(6)
C2 C1 S1 120.4(7)
C6 C1 S1 122.4(7)
C6 C1 C2 117.2(8)
C1 C2 C7 120.7(8)
C3 C2 C1 119.5(8)
C3 C2 C7 119.7(8)
C2 C3 H3 118.7
C2 C3 C4 122.5(8)
C4 C3 H3 118.7
C3 C4 S2 114.3(6)
C5 C4 S2 126.3(7)
C5 C4 C3 119.3(8)
C4 C5 C6 118.5(9)
C4 C5 C10 126.6(9)
C4 C5 C10A 113(2)
C6 C5 C10 113.6(9)
C6 C5 C10A 115.4(16)
C1 C6 H6 118.6
C5 C6 C1 122.9(9)
C5 C6 H6 118.6
O1 C7 O2 125.2(9)
O1 C7 C2 124.4(9)
O2 C7 C2 110.3(8)
O2 C8 H8A 110.5
O2 C8 H8B 110.5
H8A C8 H8B 108.7
C9 C8 O2 106.2(10)
C9 C8 H8A 110.5
C9 C8 H8B 110.5
C8 C9 H9A 109.5
C8 C9 H9B 109.5
C8 C9 H9C 109.5
H9A C9 H9B 109.5
H9A C9 H9C 109.5
H9B C9 H9C 109.5
O3 C10 O4 121.4(15)
O3 C10 C5 127.2(13)
O4 C10 C5 111.2(13)
O4 C11 H11A 108.9
O4 C11 H11B 108.9
O4 C11 C12 113.4(15)
H11A C11 H11B 107.7
C12 C11 H11A 108.9
C12 C11 H11B 108.9
H12A C12A H12B 109.5
H12A C12A H12C 109.5
H12B C12A H12C 109.5
C11A C12A H12A 109.5
C11A C12A H12B 109.5
C11A C12A H12C 109.5
N1 C13 S2 119.1(6)
N1 C13 C14 123.7(8)
C14 C13 S2 117.2(6)
C13 C14 C15 129.7(8)
C18 C14 C13 117.9(8)
C18 C14 C15 112.3(7)
C14 C15 H15A 111.4
C14 C15 H15B 111.4
H15A C15 H15B 109.2
C16 C15 C14 102.0(8)
C16 C15 H15A 111.4
C16 C15 H15B 111.4
C15 C16 H16A 109.9
C15 C16 H16B 109.9
H16A C16 H16B 108.3
C17 C16 C15 108.7(8)
C17 C16 H16A 109.9
C17 C16 H16B 109.9
C16 C17 H17A 111.0
C16 C17 H17B 111.0
C16 C17 C18 103.9(8)
H17A C17 H17B 109.0
C18 C17 H17A 111.0
C18 C17 H17B 111.0
C14 C18 C17 110.6(8)
C14 C18 C19 117.9(7)
C19 C18 C17 131.4(8)
N2 C19 S3 118.0(6)
N2 C19 C18 122.6(8)
C18 C19 S3 118.7(6)
C21 C20 S3 118.4(6)
C25 C20 S3 124.0(6)
C25 C20 C21 117.5(7)
C20 C21 C26 122.5(8)
C22 C21 C20 119.5(7)
C22 C21 C26 117.9(8)
C21 C22 H22 119.2
C21 C22 C23 121.6(8)
C23 C22 H22 119.2
C22 C23 S4 114.1(6)
C24 C23 S4 126.4(7)
C24 C23 C22 119.1(8)
C23 C24 C25 120.0(7)
C23 C24 C29 126.8(7)
C25 C24 C29 113.2(7)
C20 C25 C24 122.2(7)
C20 C25 H25 118.9
C24 C25 H25 118.9
O5 C26 O6 121.9(15)
O5 C26 C21 123.0(14)
O6 C26 C21 113.2(9)
O6A C26 C21 114.0(16)
O5A C26 C21 125(3)
O5A C26 O6A 106(3)
O6 C27 H27A 109.8
O6 C27 H27B 109.8
H27A C27 H27B 108.3
C28 C27 O6 109.2(14)
C28 C27 H27A 109.8
C28 C27 H27B 109.8
O7 C29 O8 124.3(8)
O7 C29 C24 123.9(7)
O8 C29 C24 111.7(7)
O8 C30 H30A 109.9
O8 C30 H30B 109.9
H30A C30 H30B 108.3
C31 C30 O8 108.8(9)
C31 C30 H30A 109.9
C31 C30 H30B 109.9
C30 C31 H31A 109.5
C30 C31 H31B 109.5
C30 C31 H31C 109.5
H31A C31 H31B 109.5
H31A C31 H31C 109.5
H31B C31 H31C 109.5
N3 C32 S4 119.8(6)
N3 C32 C33 122.2(7)
C33 C32 S4 117.9(5)
C32 C33 C34 129.0(7)
C37 C33 C32 118.2(7)
C37 C33 C34 112.6(7)
C33 C34 H34A 111.3
C33 C34 H34B 111.3
C33 C34 C35 102.5(6)
H34A C34 H34B 109.2
C35 C34 H34A 111.3
C35 C34 H34B 111.3
C34 C35 H35A 109.8
C34 C35 H35B 109.8
H35A C35 H35B 108.2
C36 C35 C34 109.6(7)
C36 C35 H35A 109.8
C36 C35 H35B 109.8
C35 C36 H36A 110.9
C35 C36 H36B 110.9
C35 C36 C37 104.2(7)
H36A C36 H36B 108.9
C37 C36 H36A 110.9
C37 C36 H36B 110.9
C33 C37 C36 110.8(6)
C33 C37 C38 117.5(7)
C38 C37 C36 131.7(7)
N4 C38 S5 119.2(6)
N4 C38 C37 123.6(7)
C37 C38 S5 117.2(5)
C40 C39 S5 115.0(6)
C40 C39 C44 119.0(7)
C44 C39 S5 125.9(6)
C39 C40 H40 118.6
C39 C40 C41 122.9(7)
C41 C40 H40 118.6
C40 C41 C42 117.8(7)
C40 C41 C45 118.8(7)
C42 C41 C45 123.4(6)
C41 C42 S6 117.6(5)
C43 C42 S6 122.9(6)
C43 C42 C41 119.5(6)
C42 C43 H43 119.3
C42 C43 C44 121.3(7)
C44 C43 H43 119.3
C39 C44 C48 122.8(7)
C43 C44 C39 119.5(7)
C43 C44 C48 117.7(7)
O9 C45 O10 123.4(7)
O9 C45 C41 124.6(7)
O10 C45 C41 111.9(6)
O10 C46 H46A 110.1
O10 C46 H46B 110.1
O10 C46 C47 107.8(8)
H46A C46 H46B 108.5
C47 C46 H46A 110.1
C47 C46 H46B 110.1
C46 C47 H47A 109.5
C46 C47 H47B 109.5
C46 C47 H47C 109.5
H47A C47 H47B 109.5
H47A C47 H47C 109.5
H47B C47 H47C 109.5
O11 C48 O12 121.3(9)
O11 C48 C44 125.0(9)
O12 C48 C44 113.7(8)
O12 C49 H49A 109.5
O12 C49 H49B 109.5
H49A C49 H49B 108.1
C50 C49 O12 110.7(10)
C50 C49 H49A 109.5
C50 C49 H49B 109.5
C49 C50 H50A 109.5
C49 C50 H50B 109.5
C49 C50 H50C 109.5
H50A C50 H50B 109.5
H50A C50 H50C 109.5
H50B C50 H50C 109.5
N5 C51 S6 117.2(5)
N5 C51 C52 122.8(7)
C52 C51 S6 118.9(6)
C51 C52 C53 132.2(7)
C51 C52 C56 115.7(7)
C56 C52 C53 112.1(7)
C52 C53 H53A 111.0
C52 C53 H53B 111.0
C52 C53 C54 103.6(7)
H53A C53 H53B 109.0
C54 C53 H53A 111.0
C54 C53 H53B 111.0
C53 C54 H54A 110.3
C53 C54 H54B 110.3
H54A C54 H54B 108.6
C55 C54 C53 106.9(6)
C55 C54 H54A 110.3
C55 C54 H54B 110.3
C54 C55 H55A 111.0
C54 C55 H55B 111.0
H55A C55 H55B 109.0
C56 C55 C54 104.0(7)
C56 C55 H55A 111.0
C56 C55 H55B 111.0
C52 C56 C55 109.6(7)
C57 C56 C52 119.2(7)
C57 C56 C55 131.1(8)
N6 C57 S1 119.7(6)
N6 C57 C56 122.3(7)
C56 C57 S1 117.7(6)
F1 P1 F2 93.9(10)
F1 P1 F3 93.4(8)
F1 P1 F4 166.9(11)
F1 P1 F5 84.1(9)
F1 P1 F6 90.6(10)
F2 P1 F3 112.7(11)
F2 P1 F4 95.2(8)
F2 P1 F5 166.6(11)
F2 P1 F6 82.4(10)
F3 P1 F5 80.6(8)
F3 P1 F6 164.0(9)
F4 P1 F3 91.7(8)
F4 P1 F5 84.8(7)
F4 P1 F6 81.3(8)
F6 P1 F5 84.4(9)
C58 N9 C63 118.4(10)
C62 N9 C58 121.8(11)
C62 N9 C63 119.6(11)
C65 N8 C64 119.0(10)
C69 N8 C64 118.9(11)
C69 N8 C65 122.0(11)
N9 C58 C59 118.5(13)
N9 C58 C69 116.9(10)
C59 C58 C69 124.6(13)
C58 C59 H59 120.5
C60 C59 C58 119.0(16)
C60 C59 H59 120.5
C59 C60 H60 118.9
C59 C60 C61 122.2(17)
C61 C60 H60 118.9
C60 C61 H61 121.6
C60 C61 C62 116.8(17)
C62 C61 H61 121.6
N9 C62 C61 121.7(14)
N9 C62 H62 119.2
C61 C62 H62 119.2
N9 C63 H63A 109.8
N9 C63 H63B 109.8
N9 C63 C64 109.3(11)
H63A C63 H63B 108.3
C64 C63 H63A 109.8
C64 C63 H63B 109.8
N8 C64 C63 108.8(12)
N8 C64 H64A 109.9
N8 C64 H64B 109.9
C63 C64 H64A 109.9
C63 C64 H64B 109.9
H64A C64 H64B 108.3
N8 C65 H65 119.5
C66 C65 N8 121.0(13)
C66 C65 H65 119.5
C65 C66 H66 121.5
C65 C66 C67 117.0(14)
C67 C66 H66 121.5
C66 C67 H67 119.7
C66 C67 C68 120.7(13)
C68 C67 H67 119.7
C67 C68 H68 119.8
C67 C68 C69 120.4(13)
C69 C68 H68 119.8
N8 C69 C58 121.7(12)
N8 C69 C68 118.5(12)
C68 C69 C58 119.8(11)
H70A C70 H70B 109.5
H70A C70 H70C 109.5
H70B C70 H70C 109.5
C71 C70 H70A 109.5
C71 C70 H70B 109.5
C71 C70 H70C 109.5
N7 C71 C70 178(2)
C27 C28 H28A 109.5
C27 C28 H28B 109.5
C27 C28 H28C 109.5
H28A C28 H28B 109.5
H28A C28 H28C 109.5
H28B C28 H28C 109.5
C26 O6A C27A 110(3)
H28D C28A H28E 109.5
H28D C28A H28F 109.5
H28E C28A H28F 109.5
C27A C28A H28D 109.5
C27A C28A H28E 109.5
C27A C28A H28F 109.5
O6A C27A C28A 108(3)
O6A C27A H27C 110.2
O6A C27A H27D 110.2
C28A C27A H27C 110.2
C28A C27A H27D 110.2
H27C C27A H27D 108.5
O3A C10A C5 117(3)
O3A C10A O4A 122(2)
O4A C10A C5 119(3)
C10A O4A C11A 127(4)
C12A C11A H11C 109.5
C12A C11A H11D 109.5
O4A C11A C12A 111(4)
O4A C11A H11C 109.5
O4A C11A H11D 109.5
H11C C11A H11D 108.1
C11 C12 H12D 109.5
C11 C12 H12E 109.5
C11 C12 H12F 109.5
H12D C12 H12E 109.5
H12D C12 H12F 109.5
H12E C12 H12F 109.5

loop_
_geom_bond_atom_site_label_1
_geom_bond_atom_site_label_2
_geom_bond_distance
S1 C1 1.780(9)
S1 C57 1.761(8)
S2 C4 1.794(9)
S2 C13 1.772(9)
S3 C19 1.783(9)
S3 C20 1.781(8)
S4 C23 1.790(8)
S4 C32 1.766(7)
S5 C38 1.760(8)
S5 C39 1.783(7)
S6 C42 1.779(7)
S6 C51 1.787(8)
O1 C7 1.206(10)
O2 C7 1.329(11)
O2 C8 1.457(14)
O3 C10 1.150(17)
O4 C10 1.273(17)
O4 C11 1.449(18)
O5 C26 1.20(2)
O6 C26 1.362(14)
O6 C27 1.489(17)
O7 C29 1.207(10)
O8 C29 1.347(10)
O8 C30 1.472(10)
O9 C45 1.205(9)
O10 C45 1.332(9)
O10 C46 1.450(10)
O11 C48 1.177(10)
O12 C48 1.258(10)
O12 C49 1.478(12)
N6 N5 1.334(9)
N6 C57 1.337(10)
N1 N2 1.345(9)
N1 C13 1.342(10)
N2 C19 1.342(10)
N3 N4 1.365(9)
N3 C32 1.329(9)
N4 C38 1.307(9)
N5 C51 1.334(9)
C1 C2 1.387(12)
C1 C6 1.386(13)
C2 C3 1.366(11)
C2 C7 1.482(12)
C3 H3 0.9300
C3 C4 1.372(12)
C4 C5 1.363(12)
C5 C6 1.384(14)
C5 C10 1.560(17)
C5 C10A 1.517(10)
C6 H6 0.9300
C8 H8A 0.9700
C8 H8B 0.9700
C8 C9 1.424(16)
C9 H9A 0.9600
C9 H9B 0.9600
C9 H9C 0.9600
C11 H11A 0.9700
C11 H11B 0.9700
C11 C12 1.522(10)
C12A H12A 0.9600
C12A H12B 0.9600
C12A H12C 0.9600
C12A C11A 1.542(10)
C13 C14 1.376(11)
C14 C15 1.526(11)
C14 C18 1.349(12)
C15 H15A 0.9700
C15 H15B 0.9700
C15 C16 1.521(14)
C16 H16A 0.9700
C16 H16B 0.9700
C16 C17 1.508(14)
C17 H17A 0.9700
C17 H17B 0.9700
C17 C18 1.515(11)
C18 C19 1.384(11)
C20 C21 1.416(11)
C20 C25 1.380(10)
C21 C22 1.385(11)
C21 C26 1.490(12)
C22 H22 0.9300
C22 C23 1.388(11)
C23 C24 1.363(11)
C24 C25 1.394(10)
C24 C29 1.494(11)
C25 H25 0.9300
C26 O6A 1.30(3)
C26 O5A 1.24(5)
C27 H27A 0.9700
C27 H27B 0.9700
C27 C28 1.45(2)
C30 H30A 0.9700
C30 H30B 0.9700
C30 C31 1.457(15)
C31 H31A 0.9600
C31 H31B 0.9600
C31 H31C 0.9600
C32 C33 1.394(10)
C33 C34 1.512(10)
C33 C37 1.348(10)
C34 H34A 0.9700
C34 H34B 0.9700
C34 C35 1.519(12)
C35 H35A 0.9700
C35 H35B 0.9700
C35 C36 1.499(12)
C36 H36A 0.9700
C36 H36B 0.9700
C36 C37 1.508(10)
C37 C38 1.399(10)
C39 C40 1.363(10)
C39 C44 1.399(11)
C40 H40 0.9300
C40 C41 1.400(10)
C41 C42 1.412(10)
C41 C45 1.480(10)
C42 C43 1.381(10)
C43 H43 0.9300
C43 C44 1.393(10)
C44 C48 1.494(11)
C46 H46A 0.9700
C46 H46B 0.9700
C46 C47 1.490(12)
C47 H47A 0.9600
C47 H47B 0.9600
C47 H47C 0.9600
C49 H49A 0.9700
C49 H49B 0.9700
C49 C50 1.448(16)
C50 H50A 0.9600
C50 H50B 0.9600
C50 H50C 0.9600
C51 C52 1.388(10)
C52 C53 1.495(10)
C52 C56 1.396(11)
C53 H53A 0.9700
C53 H53B 0.9700
C53 C54 1.541(11)
C54 H54A 0.9700
C54 H54B 0.9700
C54 C55 1.532(11)
C55 H55A 0.9700
C55 H55B 0.9700
C55 C56 1.514(11)
C56 C57 1.371(11)
P1 F1 1.452(11)
P1 F2 1.462(12)
P1 F3 1.562(13)
P1 F4 1.495(10)
P1 F5 1.593(13)
P1 F6 1.567(15)
N9 C58 1.382(9)
N9 C62 1.344(7)
N9 C63 1.466(9)
N8 C64 1.476(9)
N8 C65 1.382(9)
N8 C69 1.323(9)
C58 C59 1.393(9)
C58 C69 1.434(19)
C59 H59 0.9300
C59 C60 1.387(10)
C60 H60 0.9300
C60 C61 1.390(10)
C61 H61 0.9300
C61 C62 1.391(10)
C62 H62 0.9300
C63 H63A 0.9700
C63 H63B 0.9700
C63 C64 1.49(2)
C64 H64A 0.9700
C64 H64B 0.9700
C65 H65 0.9300
C65 C66 1.379(9)
C66 H66 0.9300
C66 C67 1.382(9)
C67 H67 0.9300
C67 C68 1.387(9)
C68 H68 0.9300
C68 C69 1.392(9)
N7 C71 1.20(2)
C70 H70A 0.9600
C70 H70B 0.9600
C70 H70C 0.9600
C70 C71 1.35(2)
C28 H28A 0.9600
C28 H28B 0.9600
C28 H28C 0.9600
O6A C27A 1.36(5)
C28A H28D 0.9600
C28A H28E 0.9600
C28A H28F 0.9600
C28A C27A 1.537(10)
C27A H27C 0.9700
C27A H27D 0.9700
C10A O3A 1.214(10)
C10A O4A 1.353(10)
O4A C11A 1.454(10)
C11A H11C 0.9700
C11A H11D 0.9700
C12 H12D 0.9600
C12 H12E 0.9600
C12 H12F 0.9600
